data_2009596
loop_
_publ_author_name
'Pang, L.'
'Hynes, R. C.'
'Whitehead, M. A.'

_publ_section_title
;
 Tris(5-acetyl-3-thienyl)methane--tetrachloromethane (2/1) inclusion
 compound
;
_journal_issue 4
_journal_name_full 'Acta Crystallographica Section C'
_journal_page_first 615
_journal_page_last 617
_journal_paper_doi 10.1107/S0108270193009072
_journal_volume 50
_journal_year 1994
_chemical_formula_moiety 'C19 H16 O3 S3,C Cl4'
_chemical_formula_sum 'C39 H32 Cl4 O6 S6'
_chemical_formula_weight 930.8
_space_group_IT_number 2
_space_group_name_Hall '-P 1'
_space_group_name_H-M_alt 'P -1'
_symmetry_cell_setting triclinic
_symmetry_space_group_name_Hall '-P 1'
_symmetry_space_group_name_H-M 'P -1'
_atom_type_scat_source IntTabIV
_cell_angle_alpha 88.90(2)
_cell_angle_beta 77.46(2)
_cell_angle_gamma 78.77(2)
_cell_formula_units_Z 2
_cell_length_a 11.638(3)
_cell_length_b 13.684(3)
_cell_length_c 14.235(5)
_cell_measurement_reflns_used 25
_cell_measurement_temperature 295
_cell_measurement_theta_max 15
_cell_measurement_theta_min 12.5
_cell_volume 2169.9(11)
_diffrn_measurement_device Rigaku
_diffrn_measurement_method \w
_diffrn_radiation_type MoK\a
_diffrn_radiation_wavelength 0.70930
_diffrn_reflns_av_R_equivalents 0.021
_diffrn_reflns_limit_h_max 12
_diffrn_reflns_limit_h_min -12
_diffrn_reflns_limit_k_max 14
_diffrn_reflns_limit_k_min 0
_diffrn_reflns_limit_l_max 15
_diffrn_reflns_limit_l_min -15
_diffrn_reflns_number 6016
_diffrn_reflns_theta_max 22.45
_diffrn_standards_decay_% 0.45
_diffrn_standards_interval_count 150
_diffrn_standards_number 3
_exptl_absorpt_coefficient_mu 0.59
_exptl_absorpt_correction_type none
_exptl_crystal_colour 'pale yellow'
_exptl_crystal_density_diffrn 1.43
_exptl_crystal_density_meas 1.42
_exptl_crystal_density_method 'flotation in KI/H~2~O'
_exptl_crystal_description plate
_exptl_crystal_size_max 0.40
_exptl_crystal_size_mid 0.33
_exptl_crystal_size_min 0.10
_refine_diff_density_max 0.510
_refine_diff_density_min -0.370
_refine_ls_extinction_method none
_refine_ls_goodness_of_fit_obs 1.81
_refine_ls_hydrogen_treatment noref
_refine_ls_number_parameters 523
_refine_ls_number_reflns 3227
_refine_ls_R_factor_obs 0.058
_refine_ls_shift/esd_max 0.098
_refine_ls_structure_factor_coef F
_refine_ls_weighting_details 'w = 1/\s^2^(F)'
_refine_ls_weighting_scheme calc
_refine_ls_wR_factor_obs 0.058
_reflns_number_observed 3227
_reflns_number_total 5682
_reflns_observed_criterion I>2.5\s(I)
_cod_data_source_file cd1049.cif
_cod_data_source_block cd1049_structure_1_of_1
_cod_depositor_comments
;
The following automatic conversions were performed:

'_refine_ls_weighting_scheme' value '1/\s^2^(F)' was changed to
'calc'. New tag '_refine_ls_weighting_details' was created. The value
of the new tag was set to 'w = 1/\s^2^(F)'.

Automatic conversion script
Id: cif_fix_values 3143 2015-03-26 13:38:13Z robertas 
;
_cod_original_cell_volume 2170.0(10)
_cod_database_code 2009596

loop_
_space_group_symop_id
_space_group_symop_operation_xyz
1 x,y,z
2 -x,-y,-z

loop_
_atom_site_label
_atom_site_fract_x
_atom_site_fract_y
_atom_site_fract_z
S(1) -.0533(2) .4386(2) .6826(2)
S(2) .1310(2) .08850(10) .36950(10)
S(3) .4920(2) .0824(2) .6499(2)
O(1) .0487(6) .6132(4) .6079(4)
O(2) .1645(5) -.1227(3) .3094(3)
O(3) .3797(5) .0706(4) .9281(3)
C(1) .1415(6) .1601(5) .6417(4)
C(2) .0945(6) .2711(5) .6478(4)
C(3) -.0206(6) .3123(5) .6895(5)
C(4) .0892(7) .4396(5) .6224(5)
C(5) .1603(7) .3455(5) .6087(4)
C(6) .1272(9) .5354(6) .5928(6)
C(7) .2536(10) .5356(6) .5502(7)
C(8) .1412(6) .1147(5) .5452(4)
C(9) .1235(7) .1658(5) .4650(5)
C(10) .1588(6) -.0152(4) .4369(4)
C(11) .1626(6) .0101(4) .5279(4)
C(12) .1737(6) -.1137(5) .3917(5)
C(13) .2016(8) -.2021(5) .4536(6)
C(14) .2653(6) .1315(4) .6644(4)
C(15) .3714(7) .1161(6) .5991(5)
C(16) .4010(6) .0874(5) .7634(5)
C(17) .2818(6) .1147(4) .7615(5)
C(18) .4505(6) .0653(5) .8500(5)
C(19) .5825(7) .0367(6) .8409(6)
S(1)' .4792(2) .2187(2) .1441(2)
S(2)' .1214(2) .37800(10) -.12780(10)
S(3)' -.0841(2) .09620(10) .21170(10)
O(1)' .3997(6) .2922(6) .4166(4)
O(2)' .1878(3) .5681(3) -.1994(3)
O(3)' -.0076(5) -.1062(4) .1207(4)
C(1)' .1257(4) .3007(4) .1485(4)
C(2)' .2520(6) .2777(4) .1682(5)
C(3)' .3522(6) .2404(6) .1001(5)
C(4)' .3981(7) .2604(5) .2573(5)
C(5)' .2749(6) .2921(5) .2630(5)
C(6)' .4588(8) .2611(7) .3379(6)
C(7)' .5912(9) .2241(9) .3229(7)
C(8)' .1273(6) .3474(4) .0498(4)
C(9)' .1059(6) .3038(5) -.0292(5)
C(10)' .1573(6) .4689(4) -.0638(4)
C(11)' .1568(6) .4425(4) .0292(4)
C(12)' .1881(6) .5590(5) -.1131(5)
C(13)' .2194(7) .6363(5) -.0570(6)
C(14)' .0685(6) .2094(4) .1595(4)
C(15)' -.0417(6) .2088(5) .2159(5)
C(16)' .0495(6) .0468(5) .1330(4)
C(17)' .1211(6) .1158(4) .1122(4)
C(18)' .0694(6) -.0560(5) .0967(5)
C(19)' .1862(7) -.0965(5) .0311(6)
C(20) .4522(8) .6037(7) .1936(7)
Cl(1) .3308(3) .6969(2) .2099(3)
Cl(2) .5344(5) .6194(4) .0806(4)
Cl(3) .5440(7) .6191(6) .2717(6)
Cl(4) .4143(7) .4949(4) .2037(6)
Cl(2)' .5685(9) .6545(7) .1955(9)
Cl(3)' .4192(15) .5362(9) .2969(9)
Cl(4)' .4830(13) .5178(9) .1037(10)
H(1) .081 .127 .696
H(3) -.084 .269 .726
H(5) .254 .330 .573
H(7A) .263 .567 .479
H(7B) .292 .578 .595
H(7C) .305 .460 .542
H(9) .106 .246 .462
H(11) .179 -.044 .582
H(13A) .134 -.247 .461
H(13B) .287 -.248 .421
H(13C) .205 -.178 .525
H(15) .378 .126 .523
H(17) .210 .123 .825
H(19A) .614 .088 .881
H(19B) .606 -.037 .867
H(19C) .628 .037 .766
H(1)' .072 .356 .201
H(3)' .351 .227 .026
H(5)' .210 .323 .327
H(7A)' .615 .162 .368
H(7B)' .636 .282 .338
H(7C)' .631 .200 .249
H(9)' .082 .231 -.029
H(11)' .177 .489 .081
H(13A)' .158 .706 -.058
H(13B)' .309 .647 -.088
H(14C)' .215 .614 .017
H(15)' -.096 .272 .260
H(17)' .209 .100 .065
H(19A)' .175 -.120 -.038
H(19B)' .235 -.159 .062
H(19C)' .242 -.041 .019

loop_
_geom_angle_atom_site_label_1
_geom_angle_atom_site_label_2
_geom_angle_atom_site_label_3
_geom_angle
_geom_angle_publ_flag
C(3) S(1) C(4) 90.9(3) yes
C(9) S(2) C(10) 91.5(3) yes
C(15) S(3) C(16) 91.5(3) yes
C(2) C(1) C(8) 112.4(5) yes
C(2) C(1) C(14) 112.9(5) yes
C(8) C(1) C(14) 110.3(5) yes
C(1) C(2) C(3) 122.7(6) yes
C(1) C(2) C(5) 126.0(6) yes
C(3) C(2) C(5) 111.2(6) yes
S(1) C(3) C(2) 113.8(5) yes
S(1) C(4) C(5) 112.7(5) yes
S(1) C(4) C(6) 120.7(6) yes
C(5) C(4) C(6) 126.6(7) yes
C(2) C(5) C(4) 111.5(6) yes
C(9) C(8) C(11) 111.3(5) yes
S(2) C(9) C(8) 112.5(5) yes
S(2) C(10) C(11) 111.3(5) yes
S(2) C(10) C(12) 118.5(4) yes
C(11) C(10) C(12) 130.2(6) yes
C(8) C(11) C(10) 113.4(5) yes
O(2) C(12) C(10) 121.4(6) yes
O(2) C(12) C(13) 122.5(6) yes
C(10) C(12) C(13) 116.0(6) yes
C(1) C(14) C(15) 125.9(6) yes
C(1) C(14) C(17) 122.1(5) yes
C(15) C(14) C(17) 112.0(6) yes
S(3) C(15) C(14) 113.1(5) yes
S(3) C(16) C(17) 112.2(5) yes
O(1) C(6) C(4) 117.4(8) yes
O(1) C(6) C(7) 122.8(8) yes
C(4) C(6) C(7) 119.8(7) yes
C(1) C(8) C(9) 126.1(6) yes
C(1) C(8) C(11) 122.6(5) yes
C(16) C(18) C(19) 120.0(6) yes
S(3) C(16) C(18) 121.9(5) yes
C(17) C(16) C(18) 125.9(6) yes
C(14) C(17) C(16) 111.3(6) yes
O(3) C(18) C(16) 117.8(6) yes
O(3) C(18) C(19) 122.2(6) yes
Cl(1) C(20) Cl(2) 105.3(6) yes
Cl(1) C(20) Cl(3) 110.6(6) yes
Cl(1) C(20) Cl(4) 111.6(6) yes
Cl(2) C(20) Cl(3) 105.1(6) yes
Cl(2) C(20) Cl(4) 111.8(6) yes
Cl(3) C(20) Cl(4) 112.0(7) yes
Cl(1) C(20) Cl(2)' 107.0(6) yes
Cl(1) C(20) Cl(3)' 101.3(7) yes
Cl(1) C(20) Cl(4)' 122.2(8) yes
Cl(2)' C(20) Cl(3)' 109.9(9) yes
Cl(2)' C(20) Cl(4)' 111.6(8) yes
Cl(3)' C(20) Cl(4)' 103.8(9) yes

loop_
_geom_bond_atom_site_label_1
_geom_bond_atom_site_label_2
_geom_bond_distance
_geom_bond_publ_flag
S(1) C(3) 1.701(7) yes
S(1) C(4) 1.697(8) yes
S(2) C(9) 1.715(7) yes
S(2) C(10) 1.715(6) yes
S(3) C(15) 1.698(7) yes
S(3) C(16) 1.723(7) yes
O(1) C(6) 1.250(10) yes
O(2) C(12) 1.210(8) yes
O(3) C(18) 1.225(9) yes
C(1) C(2) 1.508(9) yes
C(1) C(8) 1.519(9) yes
C(1) C(14) 1.519(9) yes
C(2) C(3) 1.356(10) yes
C(2) C(5) 1.424(10) yes
C(4) C(5) 1.381(9) yes
C(4) C(6) 1.489(11) yes
C(6) C(7) 1.464(14) yes
C(8) C(9) 1.361(9) yes
C(8) C(11) 1.422(9) yes
C(10) C(11) 1.359(8) yes
C(10) C(12) 1.469(9) yes
C(12) C(13) 1.508(10) yes
C(14) C(15) 1.357(9) yes
C(14) C(17) 1.445(9) yes
C(16) C(17) 1.371(9) yes
C(16) C(18) 1.475(9) yes
C(18) C(19) 1.487(11) yes
C(20) Cl(1) 1.687(9) yes
C(20) Cl(2) 1.719(11) yes
C(20) Cl(3) 1.742(12) yes
C(20) Cl(4) 1.627(10) yes
C(20) Cl(2)' 1.642(13) yes
C(20) Cl(3)' 1.733(14) yes
C(20) Cl(4)' 1.686(13) yes
